data_4033488
loop_
_publ_author_name
'Fiala, Tomas'
'Sleziakova, Kristina'
'Marsalek, Kamil'
'Salvadori, Karolina'
'Sindelar, Vladimir'

_publ_section_title
;
 Thermodynamics of Halide Binding to a Neutral Bambusuril in Water and
 Organic Solvents.
;
_journal_issue 4
_journal_name_full 'The Journal of organic chemistry'
_journal_page_first 1903
_journal_page_last 1912
_journal_paper_doi 10.1021/acs.joc.7b02846
_journal_volume 83
_journal_year 2018
_chemical_formula_moiety 'C114 H108 N24 O12, C2 H2 Cl6, 8 (C H Cl3)'
_chemical_formula_sum 'C124 H118 Cl30 N24 O12'
_chemical_formula_weight 3199.92
_space_group_IT_number 2
_space_group_name_Hall '-P 1'
_space_group_name_H-M_alt 'P -1'
_symmetry_cell_setting triclinic
_symmetry_space_group_name_Hall '-P 1'
_symmetry_space_group_name_H-M 'P -1'
_atom_sites_solution_hydrogens geom
_atom_sites_solution_primary direct
_atom_sites_solution_secondary difmap
_audit_creation_method SHELXL-97
_audit_update_record
;
2010-09-08 # Formatted by publCIF
;
_cell_angle_alpha 98.852(6)
_cell_angle_beta 110.605(8)
_cell_angle_gamma 104.194(6)
_cell_formula_units_Z 1
_cell_length_a 14.0083(12)
_cell_length_b 15.8585(10)
_cell_length_c 18.1756(15)
_cell_measurement_reflns_used 3878
_cell_measurement_temperature 119.9
_cell_measurement_theta_max 68.8452
_cell_measurement_theta_min 2.9781
_cell_volume 3533.4(6)
_computing_cell_refinement 'CrysAlisPro (Oxford Diffraction Ltd.,2010)'
_computing_data_collection 'CrysAlisPro (Oxford Diffraction Ltd.,2010)'
_computing_data_reduction 'CrysAlisPro (Oxford Diffraction Ltd.,2010)'
_computing_publication_material 'publCIF (Westrip, 2010)'
_computing_structure_refinement 'SHELXL-97 (Sheldrick, 2008)'
_computing_structure_solution 'SHELXS-97 (Sheldrick, 2008)'
_diffrn_ambient_temperature 119.9
_diffrn_detector_area_resol_mean 10.3784
_diffrn_measured_fraction_theta_full 0.995
_diffrn_measured_fraction_theta_max 0.995
_diffrn_measurement_device_type 'Xcalibur, Atlas, Gemini ultra'
_diffrn_measurement_method
;
  Rotation method data acquisition using \w scans 
;
_diffrn_radiation_monochromator mirror
_diffrn_radiation_source 'Enhance Ultra (Cu) X-ray Source'
_diffrn_radiation_type 'Cu K\a'
_diffrn_radiation_wavelength 1.5418
_diffrn_reflns_av_R_equivalents 0.1689
_diffrn_reflns_av_sigmaI/netI 0.2501
_diffrn_reflns_limit_h_max 14
_diffrn_reflns_limit_h_min -14
_diffrn_reflns_limit_k_max 15
_diffrn_reflns_limit_k_min -16
_diffrn_reflns_limit_l_max 18
_diffrn_reflns_limit_l_min -19
_diffrn_reflns_number 24449
_diffrn_reflns_theta_full 54.24
_diffrn_reflns_theta_max 54.24
_diffrn_reflns_theta_min 2.98
_exptl_absorpt_coefficient_mu 5.836
_exptl_absorpt_correction_T_max 1.00000
_exptl_absorpt_correction_T_min 0.53907
_exptl_absorpt_correction_type multi-scan
_exptl_absorpt_process_details 'CrysAlisPro, Oxford Diffraction Ltd.,Version 1.171.34.36'
_exptl_crystal_colour colourless
_exptl_crystal_density_diffrn 1.504
_exptl_crystal_density_method 'not measured'
_exptl_crystal_description prism
_exptl_crystal_F_000 1636
_exptl_crystal_size_max 0.2486
_exptl_crystal_size_mid 0.1445
_exptl_crystal_size_min 0.0935
_refine_diff_density_max 0.925
_refine_diff_density_min -0.641
_refine_diff_density_rms 0.117
_refine_ls_extinction_method none
_refine_ls_goodness_of_fit_ref 1.044
_refine_ls_hydrogen_treatment constr
_refine_ls_matrix_type full
_refine_ls_number_parameters 643
_refine_ls_number_reflns 8589
_refine_ls_number_restraints 78
_refine_ls_restrained_S_all 1.047
_refine_ls_R_factor_all 0.2880
_refine_ls_R_factor_gt 0.1364
_refine_ls_shift/su_max 0.001
_refine_ls_shift/su_mean 0.000
_refine_ls_structure_factor_coef Fsqd
_refine_ls_weighting_details 'calc w=1/[\s^2^(Fo^2^)+(0.2000P)^2^+0.0000P] where P=(Fo^2^+2Fc^2^)/3'
_refine_ls_weighting_scheme calc
_refine_ls_wR_factor_gt 0.3320
_refine_ls_wR_factor_ref 0.4382
_reflns_number_gt 2942
_reflns_number_total 8589
_reflns_threshold_expression >2sigma(I)
_cod_data_source_file jo7b02846_si_002.cif
_cod_data_source_block sind_bnbu6_1_6
_cod_depositor_comments 'Adding full bibliography for 4033488.cif.'
_cod_original_cell_volume 3533.4(5)
_cod_original_sg_symbol_H-M P-1
_cod_database_code 4033488

loop_
_symmetry_equiv_pos_as_xyz
'x, y, z'
'-x, -y, -z'

loop_
_atom_site_label
_atom_site_type_symbol
_atom_site_fract_x
_atom_site_fract_y
_atom_site_fract_z
_atom_site_U_iso_or_equiv
_atom_site_adp_type
_atom_site_occupancy
_atom_site_symmetry_multiplicity
_atom_site_calc_flag
_atom_site_refinement_flags
_atom_site_disorder_assembly
_atom_site_disorder_group
C1 C 0.3168(13) 0.4449(10) 0.1725(9) 0.057(5) Uani 1 1 d . . .
H1A H 0.3293 0.3876 0.1746 0.068 Uiso 1 1 calc R . .
H1B H 0.3809 0.4920 0.2128 0.068 Uiso 1 1 calc R . .
C2 C 0.2583(11) 0.3870(9) 0.0174(8) 0.039(4) Uani 1 1 d . . .
H2 H 0.1839 0.3506 0.0040 0.046 Uiso 1 1 calc R . .
C3 C 0.2652(11) 0.4431(8) -0.0470(9) 0.038(4) Uani 1 1 d . . .
H3 H 0.1937 0.4360 -0.0876 0.046 Uiso 1 1 calc R . .
C4 C 0.3409(12) 0.5427(9) 0.0838(11) 0.046(4) Uani 1 1 d . . .
C5 C 0.3556(12) 0.3393(10) -0.0514(9) 0.042(4) Uani 1 1 d . . .
C6 C 0.3292(12) 0.2537(8) 0.0480(8) 0.046(4) Uani 1 1 d . . .
H6A H 0.2805 0.2465 0.0752 0.056 Uiso 1 1 calc R . .
H6B H 0.3045 0.1993 0.0046 0.056 Uiso 1 1 calc R . .
C7 C 0.4377(6) 0.2642(7) 0.1066(6) 0.058(2) Uani 1 1 d G . .
C8 C 0.5101(8) 0.3479(5) 0.1584(6) 0.058(2) Uani 1 1 d G . .
H8 H 0.4926 0.4006 0.1562 0.069 Uiso 1 1 calc R . .
C9 C 0.6124(7) 0.3489(5) 0.2148(5) 0.058(2) Uani 1 1 d G . .
H9 H 0.6610 0.4032 0.2515 0.069 Uiso 1 1 calc R . .
C10 C 0.6419(6) 0.2693(6) 0.2163(5) 0.058(2) Uani 1 1 d G . .
H10 H 0.7087 0.2718 0.2537 0.069 Uiso 1 1 calc R . .
C11 C 0.5695(8) 0.1868(5) 0.1607(6) 0.058(2) Uani 1 1 d G . .
H11 H 0.5901 0.1354 0.1594 0.069 Uiso 1 1 calc R . .
C12 C 0.4609(7) 0.1815(5) 0.1047(6) 0.058(2) Uani 1 1 d G . .
H12 H 0.4103 0.1270 0.0699 0.069 Uiso 1 1 calc R . .
C13 C 0.3289(12) 0.4103(10) -0.1631(9) 0.054(4) Uani 1 1 d . . .
H13A H 0.3955 0.4029 -0.1633 0.064 Uiso 1 1 calc R . .
H13B H 0.3294 0.4700 -0.1696 0.064 Uiso 1 1 calc R . .
C14 C 0.2369(7) 0.3421(6) -0.2343(6) 0.069(2) Uani 1 1 d G . .
C15 C 0.1491(9) 0.3657(5) -0.2790(6) 0.069(2) Uani 1 1 d G . .
H15 H 0.1476 0.4240 -0.2641 0.083 Uiso 1 1 calc R . .
C16 C 0.0635(7) 0.3023(7) -0.3458(6) 0.069(2) Uani 1 1 d G . .
H16 H 0.0047 0.3182 -0.3756 0.083 Uiso 1 1 calc R . .
C17 C 0.0657(7) 0.2152(6) -0.3679(5) 0.069(2) Uani 1 1 d G . .
H17 H 0.0084 0.1727 -0.4126 0.083 Uiso 1 1 calc R . .
C18 C 0.1536(9) 0.1915(5) -0.3233(6) 0.069(2) Uani 1 1 d G . .
H18 H 0.1551 0.1332 -0.3382 0.083 Uiso 1 1 calc R . .
C19 C 0.2392(7) 0.2549(7) -0.2565(6) 0.069(2) Uani 1 1 d G . .
H19 H 0.2980 0.2391 -0.2267 0.083 Uiso 1 1 calc R . .
C20 C 0.3486(12) 0.6157(9) -0.0246(9) 0.048(4) Uani 1 1 d . . .
H20A H 0.4141 0.6590 0.0181 0.058 Uiso 1 1 calc R . .
H20B H 0.3639 0.5993 -0.0719 0.058 Uiso 1 1 calc R . .
C21 C -0.2690(11) 0.2585(9) 0.0004(9) 0.046(4) Uani 1 1 d . . .
H21 H -0.2792 0.2591 -0.0557 0.055 Uiso 1 1 calc R . .
C22 C -0.1573(11) 0.2532(9) 0.0500(9) 0.046(4) Uani 1 1 d . . .
H22 H -0.1095 0.2649 0.0216 0.056 Uiso 1 1 calc R . .
C23 C -0.1818(13) 0.3758(10) 0.1214(10) 0.048(4) Uani 1 1 d . . .
C24 C -0.2903(14) 0.1177(11) 0.0280(9) 0.049(5) Uani 1 1 d . . .
C25 C -0.4586(10) 0.1394(9) -0.0568(8) 0.042(4) Uani 1 1 d . . .
H25A H -0.4944 0.1836 -0.0508 0.050 Uiso 1 1 calc R . .
H25B H -0.4942 0.0858 -0.0449 0.050 Uiso 1 1 calc R . .
C26 C -0.4678(8) 0.1156(7) -0.1443(5) 0.060(2) Uani 1 1 d G . .
C27 C -0.4470(8) 0.0383(6) -0.1722(6) 0.060(2) Uani 1 1 d G . .
H27 H -0.4285 0.0016 -0.1380 0.072 Uiso 1 1 calc R . .
C28 C -0.4537(7) 0.0159(5) -0.2513(6) 0.060(2) Uani 1 1 d G . .
H28 H -0.4398 -0.0358 -0.2700 0.072 Uiso 1 1 calc R . .
C29 C -0.4813(8) 0.0708(6) -0.3024(5) 0.060(2) Uani 1 1 d G . .
H29 H -0.4859 0.0558 -0.3554 0.072 Uiso 1 1 calc R . .
C30 C -0.5021(8) 0.1481(6) -0.2745(6) 0.060(2) Uani 1 1 d G . .
H30 H -0.5206 0.1848 -0.3087 0.072 Uiso 1 1 calc R . .
C31 C -0.4954(7) 0.1705(5) -0.1954(6) 0.060(2) Uani 1 1 d G . .
H31 H -0.5093 0.2222 -0.1767 0.072 Uiso 1 1 calc R . .
C32 C -0.1065(11) 0.1087(9) 0.0613(9) 0.053(5) Uani 1 1 d . . .
H32A H -0.1366 0.0510 0.0700 0.064 Uiso 1 1 calc R . .
H32B H -0.0386 0.1404 0.1079 0.064 Uiso 1 1 calc R . .
C33 C -0.0842(9) 0.0917(7) -0.0139(5) 0.079(3) Uani 1 1 d G . .
C34 C 0.0204(8) 0.1196(7) -0.0092(5) 0.079(3) Uani 1 1 d G . .
H34 H 0.0777 0.1501 0.0408 0.095 Uiso 1 1 calc R . .
C35 C 0.0392(7) 0.1020(7) -0.0793(7) 0.079(3) Uani 1 1 d G . .
H35 H 0.1092 0.1207 -0.0762 0.095 Uiso 1 1 calc R . .
C36 C -0.0465(9) 0.0564(7) -0.1540(5) 0.079(3) Uani 1 1 d G . .
H36 H -0.0339 0.0447 -0.2008 0.095 Uiso 1 1 calc R . .
C37 C -0.1511(7) 0.0285(7) -0.1586(5) 0.079(3) Uani 1 1 d G . .
H37 H -0.2084 -0.0020 -0.2086 0.095 Uiso 1 1 calc R . .
C38 C -0.1699(7) 0.0461(7) -0.0886(7) 0.079(3) Uani 1 1 d G . .
H38 H -0.2399 0.0275 -0.0917 0.095 Uiso 1 1 calc R . .
C39 C -0.0211(12) 0.3333(9) 0.1998(9) 0.052(5) Uani 1 1 d . . .
H39A H -0.0352 0.3513 0.2474 0.062 Uiso 1 1 calc R . .
H39B H -0.0068 0.2765 0.2002 0.062 Uiso 1 1 calc R . .
C40 C 0.1097(12) 0.4952(8) 0.2412(9) 0.045(4) Uani 1 1 d . . .
H40 H 0.0586 0.5252 0.2152 0.054 Uiso 1 1 calc R . .
C41 C 0.2197(12) 0.5294(9) 0.2328(9) 0.047(4) Uani 1 1 d . . .
H41 H 0.2176 0.5717 0.1987 0.057 Uiso 1 1 calc R . .
C42 C 0.1389(14) 0.3737(11) 0.1747(10) 0.054(5) Uani 1 1 d . . .
C43 C 0.2536(12) 0.5697(9) 0.3727(13) 0.048(5) Uani 1 1 d . . .
C44 C 0.0680(13) 0.5239(10) 0.3673(9) 0.058(5) Uani 1 1 d . . .
H44A H 0.0077 0.5354 0.3285 0.070 Uiso 1 1 calc R . .
H44B H 0.1031 0.5755 0.4147 0.070 Uiso 1 1 calc R . .
C45 C 0.0248(9) 0.4429(6) 0.3932(6) 0.066(2) Uani 1 1 d G . .
C46 C -0.0765(8) 0.4278(6) 0.3946(6) 0.066(2) Uani 1 1 d G . .
H46 H -0.1150 0.4669 0.3792 0.079 Uiso 1 1 calc R . .
C47 C -0.1203(6) 0.3543(7) 0.4191(6) 0.066(2) Uani 1 1 d G . .
H47 H -0.1880 0.3443 0.4200 0.079 Uiso 1 1 calc R . .
C48 C -0.0627(8) 0.2959(6) 0.4422(6) 0.066(2) Uani 1 1 d G . .
H48 H -0.0920 0.2468 0.4586 0.079 Uiso 1 1 calc R . .
C49 C 0.0386(8) 0.3110(7) 0.4409(6) 0.066(2) Uani 1 1 d G . .
H49 H 0.0771 0.2719 0.4563 0.079 Uiso 1 1 calc R . .
C50 C 0.0823(6) 0.3844(7) 0.4164(6) 0.066(2) Uani 1 1 d G . .
H50 H 0.1501 0.3945 0.4154 0.079 Uiso 1 1 calc R . .
C51 C 0.4026(11) 0.6303(9) 0.3350(9) 0.050(4) Uani 1 1 d . . .
H51A H 0.4184 0.6837 0.3771 0.060 Uiso 1 1 calc R . .
H51B H 0.4025 0.6496 0.2869 0.060 Uiso 1 1 calc R . .
C52 C 0.4922(7) 0.5915(7) 0.3631(6) 0.064(2) Uani 1 1 d G . .
C53 C 0.4804(7) 0.5157(7) 0.3929(6) 0.064(2) Uani 1 1 d G . .
H53 H 0.4160 0.4882 0.3964 0.077 Uiso 1 1 calc R . .
C54 C 0.5650(9) 0.4808(6) 0.4174(6) 0.064(2) Uani 1 1 d G . .
H54 H 0.5571 0.4301 0.4374 0.077 Uiso 1 1 calc R . .
C55 C 0.6613(7) 0.5218(7) 0.4121(6) 0.064(2) Uani 1 1 d G . .
H55 H 0.7179 0.4985 0.4286 0.077 Uiso 1 1 calc R . .
C56 C 0.6731(7) 0.5976(7) 0.3823(6) 0.064(2) Uani 1 1 d G . .
H56 H 0.7375 0.6251 0.3788 0.077 Uiso 1 1 calc R . .
C57 C 0.5885(9) 0.6325(6) 0.3578(6) 0.064(2) Uani 1 1 d G . .
H57 H 0.5963 0.6832 0.3379 0.077 Uiso 1 1 calc R . .
N1 N 0.3011(9) 0.4581(8) 0.0912(7) 0.046(3) Uani 1 1 d . . .
N2 N 0.3192(9) 0.5338(7) 0.0035(7) 0.042(3) Uani 1 1 d . . .
N3 N 0.3248(9) 0.3315(8) 0.0120(8) 0.047(3) Uani 1 1 d . . .
N4 N 0.3271(10) 0.4056(8) -0.0829(7) 0.045(3) Uani 1 1 d . . .
N5 N 0.2672(10) 0.6578(8) -0.0453(8) 0.051(4) Uani 1 1 d . . .
N6 N -0.1178(10) 0.3205(7) 0.1250(7) 0.050(4) Uani 1 1 d . . .
N7 N -0.3404(9) 0.1775(8) 0.0034(7) 0.045(3) Uani 1 1 d . . .
N8 N -0.1798(10) 0.1606(8) 0.0587(7) 0.047(3) Uani 1 1 d . . .
N9 N 0.0718(10) 0.4004(8) 0.2041(8) 0.049(4) Uani 1 1 d . . .
N10 N 0.2272(10) 0.4457(8) 0.1940(7) 0.049(3) Uani 1 1 d . . .
N11 N 0.1451(11) 0.5172(8) 0.3302(8) 0.049(3) Uani 1 1 d . . .
N12 N 0.2976(10) 0.5728(7) 0.3163(8) 0.044(3) Uani 1 1 d . . .
O1 O 0.3807(8) 0.6116(6) 0.1388(6) 0.049(3) Uani 1 1 d . . .
O2 O 0.4016(8) 0.2899(6) -0.0727(6) 0.050(3) Uani 1 1 d . . .
O3 O -0.1632(7) 0.4434(6) 0.1741(6) 0.047(3) Uani 1 1 d . . .
O4 O -0.3334(8) 0.0412(7) 0.0256(6) 0.055(3) Uani 1 1 d . . .
O5 O 0.1284(8) 0.2962(7) 0.1377(6) 0.059(3) Uani 1 1 d . . .
O6 O 0.2994(8) 0.6050(7) 0.4445(6) 0.056(3) Uani 1 1 d . . .
C58 C 0.0802(13) 0.7190(11) 0.1323(11) 0.071(5) Uani 1 1 d . . .
H58 H 0.0607 0.7628 0.1022 0.086 Uiso 1 1 calc R . .
Cl1 Cl 0.0410(4) 0.6162(3) 0.0628(3) 0.0759(15) Uani 1 1 d . . .
Cl2 Cl 0.0148(4) 0.7114(3) 0.1985(3) 0.0955(18) Uani 1 1 d . . .
Cl3 Cl 0.2224(4) 0.7588(3) 0.1902(3) 0.0809(15) Uani 1 1 d . . .
C61 C 0.7859(18) 0.0410(16) 0.2132(17) 0.059(7) Uani 0.60 1 d PD A 1
H61 H 0.7522 0.0670 0.1693 0.071 Uiso 0.60 1 calc PR A 1
Cl10 Cl 0.752(2) -0.0752(15) 0.171(2) 0.099(7) Uani 0.60 1 d PD A 1
Cl11 Cl 0.7268(15) 0.0524(13) 0.2833(10) 0.113(6) Uani 0.60 1 d PD A 1
Cl12 Cl 0.9210(8) 0.0996(7) 0.2578(6) 0.112(3) Uani 0.60 1 d PD A 1
C361 C 0.763(4) 0.0333(18) 0.222(2) 0.059(7) Uani 0.40 1 d PD B 2
H361 H 0.6929 0.0309 0.1829 0.071 Uiso 0.40 1 calc PR B 2
Cl32 Cl 0.8471(13) 0.1422(10) 0.2499(9) 0.112(3) Uani 0.40 1 d PD B 2
Cl31 Cl 0.748(3) 0.020(2) 0.3113(17) 0.113(6) Uani 0.40 1 d PD B 2
Cl30 Cl 0.794(4) -0.057(2) 0.182(4) 0.099(7) Uani 0.40 1 d PD B 2
C59 C 0.288(2) 0.2530(18) 0.3189(17) 0.163(11) Uani 1 1 d U . .
H59 H 0.2769 0.3063 0.3009 0.196 Uiso 1 1 calc R . .
Cl4 Cl 0.3517(5) 0.3003(4) 0.4292(3) 0.128(2) Uani 1 1 d . . .
Cl5 Cl 0.1670(7) 0.1899(5) 0.2872(4) 0.174(3) Uani 1 1 d . . .
Cl6 Cl 0.3824(7) 0.2369(4) 0.2843(5) 0.170(3) Uani 1 1 d . . .
C60 C 0.650(2) 0.193(3) 0.5104(14) 0.064(8) Uani 0.50 1 d PDU C 1
H60 H 0.6519 0.2541 0.5073 0.076 Uiso 0.50 1 calc PR C 1
Cl7 Cl 0.520(3) 0.135(3) 0.496(3) 0.110(6) Uani 0.50 1 d PD C 1
Cl8 Cl 0.747(3) 0.203(3) 0.6060(16) 0.150(5) Uani 0.50 1 d PD C 1
Cl9 Cl 0.6844(14) 0.1499(11) 0.4350(11) 0.122(6) Uani 0.50 1 d PDU C 1
C260 C 0.615(2) 0.196(2) 0.4877(14) 0.064(8) Uani 0.50 1 d PDU D 2
H260 H 0.5978 0.2524 0.4921 0.076 Uiso 0.50 1 calc PR D 2
Cl29 Cl 0.6408(14) 0.1770(11) 0.4019(11) 0.122(6) Uani 0.50 1 d PDU D 2
Cl28 Cl 0.727(3) 0.210(3) 0.5768(16) 0.150(5) Uani 0.50 1 d PD D 2
Cl27 Cl 0.502(3) 0.111(3) 0.477(3) 0.110(6) Uani 0.50 1 d PD D 2
C62 C 0.802(2) 0.926(2) 0.5524(13) 0.145(15) Uani 0.60 1 d PDU E 1
H62 H 0.7670 0.8662 0.5560 0.174 Uiso 0.60 1 calc PR E 1
Cl13 Cl 0.803(4) 1.009(2) 0.6298(10) 0.175(6) Uani 0.60 1 d PD E 1
Cl14 Cl 0.7282(12) 0.9407(12) 0.4572(7) 0.197(6) Uani 0.60 1 d PD E 1
Cl15 Cl 0.936(2) 0.939(3) 0.570(4) 0.243(17) Uani 0.60 1 d PD E 1
C362 C 0.813(4) 0.963(2) 0.517(3) 0.145(15) Uani 0.40 1 d PDU F 2
H362 H 0.7978 0.9965 0.4757 0.174 Uiso 0.40 1 calc PR F 2
Cl34 Cl 0.7420(17) 0.8452(17) 0.4767(11) 0.197(6) Uani 0.40 1 d PD F 2
Cl33 Cl 0.784(6) 1.003(4) 0.5985(19) 0.175(6) Uani 0.40 1 d PD F 2
Cl35 Cl 0.948(3) 0.965(5) 0.556(6) 0.243(17) Uani 0.40 1 d PD F 2

loop_
_atom_site_aniso_label
_atom_site_aniso_U_11
_atom_site_aniso_U_22
_atom_site_aniso_U_33
_atom_site_aniso_U_23
_atom_site_aniso_U_13
_atom_site_aniso_U_12
C1 0.061(12) 0.059(11) 0.032(10) 0.003(8) 0.003(9) 0.014(9)
C2 0.030(9) 0.053(10) 0.031(9) 0.008(8) 0.012(8) 0.015(8)
C3 0.027(9) 0.034(9) 0.045(10) 0.001(8) 0.008(8) 0.008(7)
C4 0.053(11) 0.016(9) 0.066(13) 0.005(9) 0.027(10) 0.006(8)
C5 0.041(10) 0.036(10) 0.024(9) -0.013(8) 0.005(8) -0.004(8)
C6 0.078(12) 0.028(8) 0.046(10) 0.011(8) 0.037(10) 0.021(8)
C7 0.054(5) 0.064(4) 0.047(4) 0.015(4) 0.015(4) 0.016(4)
C8 0.054(5) 0.064(4) 0.047(4) 0.015(4) 0.015(4) 0.016(4)
C9 0.054(5) 0.064(4) 0.047(4) 0.015(4) 0.015(4) 0.016(4)
C10 0.054(5) 0.064(4) 0.047(4) 0.015(4) 0.015(4) 0.016(4)
C11 0.054(5) 0.064(4) 0.047(4) 0.015(4) 0.015(4) 0.016(4)
C12 0.054(5) 0.064(4) 0.047(4) 0.015(4) 0.015(4) 0.016(4)
C13 0.057(11) 0.065(11) 0.056(11) 0.014(9) 0.041(10) 0.024(9)
C14 0.074(6) 0.067(5) 0.049(5) -0.002(4) 0.013(4) 0.021(4)
C15 0.074(6) 0.067(5) 0.049(5) -0.002(4) 0.013(4) 0.021(4)
C16 0.074(6) 0.067(5) 0.049(5) -0.002(4) 0.013(4) 0.021(4)
C17 0.074(6) 0.067(5) 0.049(5) -0.002(4) 0.013(4) 0.021(4)
C18 0.074(6) 0.067(5) 0.049(5) -0.002(4) 0.013(4) 0.021(4)
C19 0.074(6) 0.067(5) 0.049(5) -0.002(4) 0.013(4) 0.021(4)
C20 0.055(11) 0.029(9) 0.067(12) 0.004(8) 0.038(10) 0.009(8)
C21 0.036(10) 0.042(10) 0.052(10) 0.000(8) 0.015(9) 0.013(8)
C22 0.036(10) 0.040(10) 0.056(11) 0.002(8) 0.010(9) 0.019(8)
C23 0.054(12) 0.047(10) 0.043(11) 0.005(9) 0.021(10) 0.019(9)
C24 0.070(14) 0.026(10) 0.043(10) -0.007(9) 0.019(10) 0.017(10)
C25 0.028(9) 0.039(9) 0.049(10) -0.003(8) 0.017(8) 0.000(7)
C26 0.052(4) 0.046(5) 0.065(5) -0.002(4) 0.021(4) 0.002(4)
C27 0.052(4) 0.046(5) 0.065(5) -0.002(4) 0.021(4) 0.002(4)
C28 0.052(4) 0.046(5) 0.065(5) -0.002(4) 0.021(4) 0.002(4)
C29 0.052(4) 0.046(5) 0.065(5) -0.002(4) 0.021(4) 0.002(4)
C30 0.052(4) 0.046(5) 0.065(5) -0.002(4) 0.021(4) 0.002(4)
C31 0.052(4) 0.046(5) 0.065(5) -0.002(4) 0.021(4) 0.002(4)
C32 0.042(10) 0.029(8) 0.058(11) -0.014(8) -0.004(9) 0.009(8)
C33 0.067(5) 0.090(6) 0.060(5) -0.018(4) 0.015(5) 0.031(5)
C34 0.067(5) 0.090(6) 0.060(5) -0.018(4) 0.015(5) 0.031(5)
C35 0.067(5) 0.090(6) 0.060(5) -0.018(4) 0.015(5) 0.031(5)
C36 0.067(5) 0.090(6) 0.060(5) -0.018(4) 0.015(5) 0.031(5)
C37 0.067(5) 0.090(6) 0.060(5) -0.018(4) 0.015(5) 0.031(5)
C38 0.067(5) 0.090(6) 0.060(5) -0.018(4) 0.015(5) 0.031(5)
C39 0.052(11) 0.043(10) 0.032(9) -0.012(8) -0.004(9) 0.015(9)
C40 0.043(10) 0.020(8) 0.057(11) -0.006(8) 0.017(9) -0.001(7)
C41 0.058(11) 0.032(9) 0.048(11) 0.014(8) 0.015(9) 0.017(8)
C42 0.048(12) 0.045(11) 0.039(11) 0.010(9) 0.000(10) -0.011(10)
C43 0.023(11) 0.027(9) 0.098(16) 0.017(10) 0.034(11) 0.003(8)
C44 0.064(12) 0.079(12) 0.042(10) 0.013(9) 0.022(10) 0.044(10)
C45 0.057(5) 0.076(6) 0.048(5) 0.006(4) 0.017(4) 0.007(4)
C46 0.057(5) 0.076(6) 0.048(5) 0.006(4) 0.017(4) 0.007(4)
C47 0.057(5) 0.076(6) 0.048(5) 0.006(4) 0.017(4) 0.007(4)
C48 0.057(5) 0.076(6) 0.048(5) 0.006(4) 0.017(4) 0.007(4)
C49 0.057(5) 0.076(6) 0.048(5) 0.006(4) 0.017(4) 0.007(4)
C50 0.057(5) 0.076(6) 0.048(5) 0.006(4) 0.017(4) 0.007(4)
C51 0.058(11) 0.036(9) 0.035(9) -0.016(7) 0.013(9) 0.003(8)
C52 0.054(5) 0.077(5) 0.051(5) 0.009(4) 0.013(4) 0.021(4)
C53 0.054(5) 0.077(5) 0.051(5) 0.009(4) 0.013(4) 0.021(4)
C54 0.054(5) 0.077(5) 0.051(5) 0.009(4) 0.013(4) 0.021(4)
C55 0.054(5) 0.077(5) 0.051(5) 0.009(4) 0.013(4) 0.021(4)
C56 0.054(5) 0.077(5) 0.051(5) 0.009(4) 0.013(4) 0.021(4)
C57 0.054(5) 0.077(5) 0.051(5) 0.009(4) 0.013(4) 0.021(4)
N1 0.040(8) 0.051(9) 0.034(8) -0.003(7) 0.010(7) 0.009(7)
N2 0.050(8) 0.037(8) 0.034(8) -0.005(6) 0.011(7) 0.020(6)
N3 0.031(8) 0.046(8) 0.057(9) 0.006(7) 0.010(7) 0.017(6)
N4 0.049(9) 0.036(8) 0.045(8) 0.002(7) 0.021(7) 0.007(7)
N5 0.042(8) 0.044(8) 0.057(9) -0.005(7) 0.015(8) 0.017(7)
N6 0.059(9) 0.040(7) 0.034(8) -0.012(7) 0.009(7) 0.013(7)
N7 0.043(8) 0.032(7) 0.045(8) -0.006(6) 0.018(7) -0.002(7)
N8 0.043(9) 0.047(8) 0.041(8) -0.001(7) 0.017(7) 0.008(7)
N9 0.027(8) 0.053(9) 0.066(10) 0.010(7) 0.026(8) 0.006(7)
N10 0.047(9) 0.051(9) 0.049(8) -0.002(7) 0.025(7) 0.015(7)
N11 0.061(10) 0.050(8) 0.048(9) 0.020(7) 0.023(8) 0.034(8)
N12 0.032(8) 0.039(8) 0.048(9) 0.005(7) 0.012(7) 0.000(6)
O1 0.056(7) 0.039(6) 0.050(7) 0.004(6) 0.028(6) 0.008(5)
O2 0.060(7) 0.040(6) 0.041(6) 0.000(5) 0.014(6) 0.019(6)
O3 0.043(7) 0.048(6) 0.039(6) -0.005(5) 0.011(5) 0.013(5)
O4 0.056(7) 0.047(7) 0.042(7) -0.002(6) 0.003(6) 0.016(6)
O5 0.056(8) 0.060(7) 0.052(7) -0.004(6) 0.029(6) 0.003(6)
O6 0.058(8) 0.056(7) 0.032(6) -0.014(6) 0.011(6) 0.005(6)
C58 0.065(13) 0.075(12) 0.082(14) 0.009(10) 0.047(11) 0.018(10)
Cl1 0.083(3) 0.073(3) 0.061(3) 0.011(2) 0.023(3) 0.021(3)
Cl2 0.083(4) 0.110(4) 0.090(4) 0.014(3) 0.048(3) 0.013(3)
Cl3 0.057(3) 0.090(3) 0.079(3) 0.008(3) 0.024(3) 0.007(3)
C61 0.052(16) 0.056(12) 0.056(13) 0.011(10) 0.020(12) -0.002(11)
Cl10 0.14(2) 0.079(9) 0.104(11) 0.022(8) 0.073(18) 0.046(11)
Cl11 0.098(9) 0.147(15) 0.083(12) -0.005(7) 0.047(10) 0.028(7)
Cl12 0.101(8) 0.112(7) 0.086(5) 0.000(5) 0.036(6) -0.010(5)
C361 0.052(16) 0.056(12) 0.056(13) 0.011(10) 0.020(12) -0.002(11)
Cl32 0.101(8) 0.112(7) 0.086(5) 0.000(5) 0.036(6) -0.010(5)
Cl31 0.098(9) 0.147(15) 0.083(12) -0.005(7) 0.047(10) 0.028(7)
Cl30 0.14(2) 0.079(9) 0.104(11) 0.022(8) 0.073(18) 0.046(11)
C59 0.118(15) 0.189(18) 0.171(18) 0.023(14) 0.112(15) -0.032(12)
Cl4 0.181(7) 0.101(4) 0.073(4) -0.006(3) 0.051(4) 0.017(4)
Cl5 0.180(8) 0.192(7) 0.111(6) 0.049(5) 0.012(5) 0.058(6)
Cl6 0.273(10) 0.123(5) 0.175(7) 0.033(5) 0.171(8) 0.055(6)
C60 0.079(15) 0.059(10) 0.044(12) 0.003(9) 0.027(11) 0.011(10)
Cl7 0.144(12) 0.056(19) 0.13(2) -0.007(13) 0.093(14) -0.001(9)
Cl8 0.176(14) 0.123(7) 0.106(17) 0.043(12) -0.030(14) 0.095(7)
Cl9 0.116(11) 0.103(8) 0.122(11) -0.031(6) 0.079(8) -0.016(6)
C260 0.079(15) 0.059(10) 0.044(12) 0.003(9) 0.027(11) 0.011(10)
Cl29 0.116(11) 0.103(8) 0.122(11) -0.031(6) 0.079(8) -0.016(6)
Cl28 0.176(14) 0.123(7) 0.106(17) 0.043(12) -0.030(14) 0.095(7)
Cl27 0.144(12) 0.056(19) 0.13(2) -0.007(13) 0.093(14) -0.001(9)
C62 0.138(18) 0.157(19) 0.117(19) 0.025(13) 0.051(13) 0.015(14)
Cl13 0.29(2) 0.123(7) 0.071(16) 0.013(14) 0.03(2) 0.069(10)
Cl14 0.186(11) 0.326(19) 0.085(7) 0.050(9) 0.030(8) 0.133(12)
Cl15 0.145(10) 0.14(3) 0.32(3) 0.01(2) 0.008(11) 0.000(11)
C362 0.138(18) 0.157(19) 0.117(19) 0.025(13) 0.051(13) 0.015(14)
Cl34 0.186(11) 0.326(19) 0.085(7) 0.050(9) 0.030(8) 0.133(12)
Cl33 0.29(2) 0.123(7) 0.071(16) 0.013(14) 0.03(2) 0.069(10)
Cl35 0.145(10) 0.14(3) 0.32(3) 0.01(2) 0.008(11) 0.000(11)

loop_
_atom_type_symbol
_atom_type_description
_atom_type_scat_dispersion_real
_atom_type_scat_dispersion_imag
_atom_type_scat_source
C C 0.0181 0.0091 'International Tables Vol C Tables 4.2.6.8 and 6.1.1.4'
H H 0.0000 0.0000 'International Tables Vol C Tables 4.2.6.8 and 6.1.1.4'
N N 0.0311 0.0180 'International Tables Vol C Tables 4.2.6.8 and 6.1.1.4'
O O 0.0492 0.0322 'International Tables Vol C Tables 4.2.6.8 and 6.1.1.4'
Cl Cl 0.3639 0.7018 'International Tables Vol C Tables 4.2.6.8 and 6.1.1.4'

loop_
_geom_angle_atom_site_label_1
_geom_angle_atom_site_label_2
_geom_angle_atom_site_label_3
_geom_angle
_geom_angle_site_symmetry_1
_geom_angle_site_symmetry_3
N10 C1 N1 114.0(12) . .
N10 C1 H1A 108.8 . .
N1 C1 H1A 108.8 . .
N10 C1 H1B 108.8 . .
N1 C1 H1B 108.8 . .
H1A C1 H1B 107.6 . .
N1 C2 N3 116.1(11) . .
N1 C2 C3 101.2(11) . .
N3 C2 C3 103.0(11) . .
N1 C2 H2 111.9 . .
N3 C2 H2 111.9 . .
C3 C2 H2 111.9 . .
N2 C3 N4 115.1(11) . .
N2 C3 C2 102.5(11) . .
N4 C3 C2 102.8(10) . .
N2 C3 H3 111.9 . .
N4 C3 H3 111.9 . .
C2 C3 H3 111.9 . .
O1 C4 N2 128.1(14) . .
O1 C4 N1 125.2(16) . .
N2 C4 N1 106.5(13) . .
O2 C5 N4 128.5(15) . .
O2 C5 N3 121.4(15) . .
N4 C5 N3 110.2(14) . .
C7 C6 N3 113.1(11) . .
C7 C6 H6A 109.0 . .
N3 C6 H6A 109.0 . .
C7 C6 H6B 109.0 . .
N3 C6 H6B 109.0 . .
H6A C6 H6B 107.8 . .
C8 C7 C12 124.3 . .
C8 C7 C6 122.5(8) . .
C12 C7 C6 113.3(8) . .
C7 C8 C9 117.1 . .
C7 C8 H8 121.4 . .
C9 C8 H8 121.4 . .
C10 C9 C8 121.9 . .
C10 C9 H9 119.0 . .
C8 C9 H9 119.0 . .
C11 C10 C9 119.6 . .
C11 C10 H10 120.2 . .
C9 C10 H10 120.2 . .
C10 C11 C12 120.4 . .
C10 C11 H11 119.8 . .
C12 C11 H11 119.8 . .
C7 C12 C11 116.5 . .
C7 C12 H12 121.8 . .
C11 C12 H12 121.8 . .
N4 C13 C14 114.9(12) . .
N4 C13 H13A 108.6 . .
C14 C13 H13A 108.6 . .
N4 C13 H13B 108.6 . .
C14 C13 H13B 108.6 . .
H13A C13 H13B 107.5 . .
C15 C14 C19 120.0 . .
C15 C14 C13 119.9(9) . .
C19 C14 C13 120.1(9) . .
C16 C15 C14 120.0 . .
C16 C15 H15 120.0 . .
C14 C15 H15 120.0 . .
C17 C16 C15 120.0 . .
C17 C16 H16 120.0 . .
C15 C16 H16 120.0 . .
C16 C17 C18 120.0 . .
C16 C17 H17 120.0 . .
C18 C17 H17 120.0 . .
C19 C18 C17 120.0 . .
C19 C18 H18 120.0 . .
C17 C18 H18 120.0 . .
C18 C19 C14 120.0 . .
C18 C19 H19 120.0 . .
C14 C19 H19 120.0 . .
N5 C20 N2 114.0(12) . .
N5 C20 H20A 108.7 . .
N2 C20 H20A 108.7 . .
N5 C20 H20B 108.7 . .
N2 C20 H20B 108.7 . .
H20A C20 H20B 107.6 . .
N5 C21 N7 116.1(12) 2_565 .
N5 C21 C22 102.4(11) 2_565 .
N7 C21 C22 102.2(12) . .
N5 C21 H21 111.8 2_565 .
N7 C21 H21 111.8 . .
C22 C21 H21 111.8 . .
N6 C22 N8 113.7(13) . .
N6 C22 C21 104.6(11) . .
N8 C22 C21 104.1(11) . .
N6 C22 H22 111.4 . .
N8 C22 H22 111.4 . .
C21 C22 H22 111.4 . .
O3 C23 N5 127.0(14) . 2_565
O3 C23 N6 126.3(14) . .
N5 C23 N6 106.6(12) 2_565 .
O4 C24 N7 126.2(16) . .
O4 C24 N8 125.5(16) . .
N7 C24 N8 108.3(14) . .
N7 C25 C26 110.5(10) . .
N7 C25 H25A 109.5 . .
C26 C25 H25A 109.5 . .
N7 C25 H25B 109.5 . .
C26 C25 H25B 109.5 . .
H25A C25 H25B 108.1 . .
C27 C26 C31 120.0 . .
C27 C26 C25 119.0(9) . .
C31 C26 C25 121.0(9) . .
C28 C27 C26 120.0 . .
C28 C27 H27 120.0 . .
C26 C27 H27 120.0 . .
C27 C28 C29 120.0 . .
C27 C28 H28 120.0 . .
C29 C28 H28 120.0 . .
C30 C29 C28 120.0 . .
C30 C29 H29 120.0 . .
C28 C29 H29 120.0 . .
C29 C30 C31 120.0 . .
C29 C30 H30 120.0 . .
C31 C30 H30 120.0 . .
C30 C31 C26 120.0 . .
C30 C31 H31 120.0 . .
C26 C31 H31 120.0 . .
N8 C32 C33 114.9(12) . .
N8 C32 H32A 108.5 . .
C33 C32 H32A 108.5 . .
N8 C32 H32B 108.5 . .
C33 C32 H32B 108.5 . .
H32A C32 H32B 107.5 . .
C34 C33 C38 120.0 . .
C34 C33 C32 121.0(9) . .
C38 C33 C32 119.0(9) . .
C33 C34 C35 120.0 . .
C33 C34 H34 120.0 . .
C35 C34 H34 120.0 . .
C34 C35 C36 120.0 . .
C34 C35 H35 120.0 . .
C36 C35 H35 120.0 . .
C37 C36 C35 120.0 . .
C37 C36 H36 120.0 . .
C35 C36 H36 120.0 . .
C36 C37 C38 120.0 . .
C36 C37 H37 120.0 . .
C38 C37 H37 120.0 . .
C37 C38 C33 120.0 . .
C37 C38 H38 120.0 . .
C33 C38 H38 120.0 . .
N9 C39 N6 111.5(13) . .
N9 C39 H39A 109.3 . .
N6 C39 H39A 109.3 . .
N9 C39 H39B 109.3 . .
N6 C39 H39B 109.3 . .
H39A C39 H39B 108.0 . .
N9 C40 N11 112.9(13) . .
N9 C40 C41 103.8(11) . .
N11 C40 C41 101.7(11) . .
N9 C40 H40 112.5 . .
N11 C40 H40 112.5 . .
C41 C40 H40 112.5 . .
N10 C41 N12 116.3(12) . .
N10 C41 C40 101.5(11) . .
N12 C41 C40 103.8(12) . .
N10 C41 H41 111.5 . .
N12 C41 H41 111.5 . .
C40 C41 H41 111.5 . .
O5 C42 N9 128.6(15) . .
O5 C42 N10 122.5(17) . .
N9 C42 N10 108.9(14) . .
O6 C43 N12 126.7(14) . .
O6 C43 N11 126.7(16) . .
N12 C43 N11 106.6(16) . .
N11 C44 C45 115.8(11) . .
N11 C44 H44A 108.3 . .
C45 C44 H44A 108.3 . .
N11 C44 H44B 108.3 . .
C45 C44 H44B 108.3 . .
H44A C44 H44B 107.4 . .
C46 C45 C50 120.0 . .
C46 C45 C44 117.4(10) . .
C50 C45 C44 122.6(10) . .
C45 C46 C47 120.0 . .
C45 C46 H46 120.0 . .
C47 C46 H46 120.0 . .
C48 C47 C46 120.0 . .
C48 C47 H47 120.0 . .
C46 C47 H47 120.0 . .
C49 C48 C47 120.0 . .
C49 C48 H48 120.0 . .
C47 C48 H48 120.0 . .
C48 C49 C50 120.0 . .
C48 C49 H49 120.0 . .
C50 C49 H49 120.0 . .
C49 C50 C45 120.0 . .
C49 C50 H50 120.0 . .
C45 C50 H50 120.0 . .
N12 C51 C52 116.6(12) . .
N12 C51 H51A 108.2 . .
C52 C51 H51A 108.2 . .
N12 C51 H51B 108.2 . .
C52 C51 H51B 108.2 . .
H51A C51 H51B 107.3 . .
C53 C52 C57 120.0 . .
C53 C52 C51 121.6(10) . .
C57 C52 C51 118.3(9) . .
C52 C53 C54 120.0 . .
C52 C53 H53 120.0 . .
C54 C53 H53 120.0 . .
C53 C54 C55 120.0 . .
C53 C54 H54 120.0 . .
C55 C54 H54 120.0 . .
C56 C55 C54 120.0 . .
C56 C55 H55 120.0 . .
C54 C55 H55 120.0 . .
C55 C56 C57 120.0 . .
C55 C56 H56 120.0 . .
C57 C56 H56 120.0 . .
C56 C57 C52 120.0 . .
C56 C57 H57 120.0 . .
C52 C57 H57 120.0 . .
C4 N1 C2 114.9(13) . .
C4 N1 C1 119.5(13) . .
C2 N1 C1 125.1(13) . .
C4 N2 C3 114.6(12) . .
C4 N2 C20 119.3(11) . .
C3 N2 C20 126.2(12) . .
C5 N3 C2 110.9(13) . .
C5 N3 C6 121.1(12) . .
C2 N3 C6 124.9(13) . .
C5 N4 C3 112.5(13) . .
C5 N4 C13 118.3(12) . .
C3 N4 C13 125.7(13) . .
C23 N5 C20 119.4(12) 2_565 .
C23 N5 C21 112.7(12) 2_565 2_565
C20 N5 C21 127.2(12) . 2_565
C23 N6 C22 111.7(12) . .
C23 N6 C39 121.9(11) . .
C22 N6 C39 126.4(12) . .
C24 N7 C21 113.2(13) . .
C24 N7 C25 117.3(12) . .
C21 N7 C25 121.1(12) . .
C24 N8 C32 120.8(12) . .
C24 N8 C22 110.1(12) . .
C32 N8 C22 123.3(12) . .
C42 N9 C40 112.6(12) . .
C42 N9 C39 118.8(12) . .
C40 N9 C39 128.4(13) . .
C42 N10 C1 125.6(13) . .
C42 N10 C41 113.1(13) . .
C1 N10 C41 121.1(13) . .
C43 N11 C40 113.2(14) . .
C43 N11 C44 119.6(13) . .
C40 N11 C44 120.7(12) . .
C43 N12 C51 122.5(13) . .
C43 N12 C41 113.9(13) . .
C51 N12 C41 122.1(13) . .
Cl1 C58 Cl2 111.3(9) . .
Cl1 C58 Cl3 110.8(9) . .
Cl2 C58 Cl3 109.4(10) . .
Cl1 C58 H58 108.4 . .
Cl2 C58 H58 108.4 . .
Cl3 C58 H58 108.4 . .
Cl12 C61 Cl11 111.0(15) . .
Cl12 C61 Cl10 115.2(16) . .
Cl11 C61 Cl10 107.0(15) . .
Cl12 C61 H61 107.8 . .
Cl11 C61 H61 107.8 . .
Cl10 C61 H61 107.8 . .
Cl32 C361 Cl30 122(3) . .
Cl32 C361 Cl31 103.3(19) . .
Cl30 C361 Cl31 110(3) . .
Cl32 C361 H361 107.1 . .
Cl30 C361 H361 107.1 . .
Cl31 C361 H361 107.1 . .
Cl5 C59 Cl6 127.1(18) . .
Cl5 C59 Cl4 113.2(13) . .
Cl6 C59 Cl4 109.5(15) . .
Cl5 C59 H59 100.6 . .
Cl6 C59 H59 100.6 . .
Cl4 C59 H59 100.6 . .
Cl9 C60 Cl8 111(2) . .
Cl9 C60 Cl7 113(2) . .
Cl8 C60 Cl7 113(2) . .
Cl9 C60 H60 106.2 . .
Cl8 C60 H60 106.2 . .
Cl7 C60 H60 106.2 . .
Cl29 C260 Cl27 110(2) . .
Cl29 C260 Cl28 112.2(19) . .
Cl27 C260 Cl28 112(2) . .
Cl29 C260 H260 107.2 . .
Cl27 C260 H260 107.2 . .
Cl28 C260 H260 107.2 . .
Cl15 C62 Cl13 107(2) . .
Cl15 C62 Cl14 112(3) . .
Cl13 C62 Cl14 109.2(16) . .
Cl15 C62 H62 109.4 . .
Cl13 C62 H62 109.4 . .
Cl14 C62 H62 109.4 . .
Cl33 C362 Cl35 109(3) . .
Cl33 C362 Cl34 109(2) . .
Cl35 C362 Cl34 102(3) . .
Cl33 C362 H362 112.4 . .
Cl35 C362 H362 112.4 . .
Cl34 C362 H362 112.4 . .

loop_
_geom_bond_atom_site_label_1
_geom_bond_atom_site_label_2
_geom_bond_distance
_geom_bond_site_symmetry_2
C1 N10 1.442(18) .
C1 N1 1.472(18) .
C1 H1A 0.9700 .
C1 H1B 0.9700 .
C2 N1 1.438(16) .
C2 N3 1.447(15) .
C2 C3 1.589(18) .
C2 H2 0.9800 .
C3 N2 1.433(15) .
C3 N4 1.436(16) .
C3 H3 0.9800 .
C4 O1 1.215(15) .
C4 N2 1.359(19) .
C4 N1 1.366(17) .
C5 O2 1.229(16) .
C5 N4 1.350(17) .
C5 N3 1.376(18) .
C6 C7 1.468(15) .
C6 N3 1.488(16) .
C6 H6A 0.9700 .
C6 H6B 0.9700 .
C7 C8 1.3994 .
C7 C12 1.4252 .
C8 C9 1.4341 .
C8 H8 0.9300 .
C9 C10 1.4219 .
C9 H9 0.9300 .
C10 C11 1.4077 .
C10 H10 0.9300 .
C11 C12 1.4755 .
C11 H11 0.9300 .
C12 H12 0.9300 .
C13 N4 1.479(17) .
C13 C14 1.490(15) .
C13 H13A 0.9700 .
C13 H13B 0.9700 .
C14 C15 1.3900 .
C14 C19 1.3900 .
C15 C16 1.3900 .
C15 H15 0.9300 .
C16 C17 1.3900 .
C16 H16 0.9300 .
C17 C18 1.3900 .
C17 H17 0.9300 .
C18 C19 1.3900 .
C18 H18 0.9300 .
C19 H19 0.9300 .
C20 N5 1.427(16) .
C20 N2 1.486(16) .
C20 H20A 0.9700 .
C20 H20B 0.9700 .
C21 N5 1.437(15) 2_565
C21 N7 1.444(16) .
C21 C22 1.537(17) .
C21 H21 0.9800 .
C22 N6 1.426(16) .
C22 N8 1.470(16) .
C22 H22 0.9800 .
C23 O3 1.226(15) .
C23 N5 1.387(18) 2_565
C23 N6 1.394(17) .
C24 O4 1.202(16) .
C24 N7 1.352(17) .
C24 N8 1.389(18) .
C25 N7 1.528(16) .
C25 C26 1.528(15) .
C25 H25A 0.9700 .
C25 H25B 0.9700 .
C26 C27 1.3900 .
C26 C31 1.3900 .
C27 C28 1.3900 .
C27 H27 0.9300 .
C28 C29 1.3900 .
C28 H28 0.9300 .
C29 C30 1.3900 .
C29 H29 0.9300 .
C30 C31 1.3900 .
C30 H30 0.9300 .
C31 H31 0.9300 .
C32 N8 1.459(16) .
C32 C33 1.506(17) .
C32 H32A 0.9700 .
C32 H32B 0.9700 .
C33 C34 1.3900 .
C33 C38 1.3900 .
C34 C35 1.3900 .
C34 H34 0.9300 .
C35 C36 1.3900 .
C35 H35 0.9300 .
C36 C37 1.3900 .
C36 H36 0.9300 .
C37 C38 1.3900 .
C37 H37 0.9300 .
C38 H38 0.9300 .
C39 N9 1.435(17) .
C39 N6 1.486(16) .
C39 H39A 0.9700 .
C39 H39B 0.9700 .
C40 N9 1.429(16) .
C40 N11 1.471(18) .
C40 C41 1.572(19) .
C40 H40 0.9800 .
C41 N10 1.450(16) .
C41 N12 1.453(17) .
C41 H41 0.9800 .
C42 O5 1.253(17) .
C42 N9 1.351(19) .
C42 N10 1.355(17) .
C43 O6 1.200(19) .
C43 N12 1.369(19) .
C43 N11 1.398(17) .
C44 N11 1.477(17) .
C44 C45 1.498(16) .
C44 H44A 0.9700 .
C44 H44B 0.9700 .
C45 C46 1.3900 .
C45 C50 1.3900 .
C46 C47 1.3900 .
C46 H46 0.9300 .
C47 C48 1.3900 .
C47 H47 0.9300 .
C48 C49 1.3900 .
C48 H48 0.9300 .
C49 C50 1.3900 .
C49 H49 0.9300 .
C50 H50 0.9300 .
C51 N12 1.416(16) .
C51 C52 1.496(15) .
C51 H51A 0.9700 .
C51 H51B 0.9700 .
C52 C53 1.3900 .
C52 C57 1.3900 .
C53 C54 1.3900 .
C53 H53 0.9300 .
C54 C55 1.3900 .
C54 H54 0.9300 .
C55 C56 1.3900 .
C55 H55 0.9300 .
C56 C57 1.3900 .
C56 H56 0.9300 .
C57 H57 0.9300 .
N5 C23 1.387(18) 2_565
N5 C21 1.437(15) 2_565
C58 Cl1 1.731(15) .
C58 Cl2 1.752(17) .
C58 Cl3 1.782(17) .
C58 H58 0.9800 .
C61 Cl12 1.712(18) .
C61 Cl11 1.756(17) .
C61 Cl10 1.758(17) .
C61 H61 0.9800 .
C361 Cl32 1.714(19) .
C361 Cl30 1.730(19) .
C361 Cl31 1.74(2) .
C361 H361 0.9800 .
C59 Cl5 1.58(2) .
C59 Cl6 1.71(2) .
C59 Cl4 1.82(3) .
C59 H59 0.9800 .
C60 Cl9 1.702(18) .
C60 Cl8 1.735(18) .
C60 Cl7 1.741(18) .
C60 H60 0.9800 .
C260 Cl29 1.721(18) .
C260 Cl27 1.742(19) .
C260 Cl28 1.751(18) .
C260 H260 0.9800 .
C62 Cl15 1.750(19) .
C62 Cl13 1.752(19) .
C62 Cl14 1.758(19) .
C62 H62 0.9800 .
C362 Cl33 1.74(2) .
C362 Cl35 1.76(2) .
C362 Cl34 1.78(2) .
C362 H362 0.9800 .
